data_2005781
loop_
_publ_author_name
'Sopkov\'a, J.'
'Vojt\'isek, P.'
'Litera, J.'
'Soucek, M.'

_publ_contact_author
;
      Jana Sopkov\'a
      Institute of Organic Chemistry and Biochemistry
      Czech Academy of Sciences
      Flemingovo n\'am. 2
      166 10 Praha 6
      Czech Republic
;
_publ_section_title
(3<i>S</i>,5<i>S</i>,1'<i>S</i>)-3-Benzyl-5-[1'-(<i>tert</i>-butoxycarbonylamino)-2'-phenylethyl]-4,5-dihydrofuran-2(3<i>H</i>)-one
_journal_issue 12
_journal_name_full 'Acta Crystallographica Section C'
_journal_page_first 3165
_journal_page_last 3167
_journal_paper_doi 10.1107/S0108270196009754
_journal_volume 52
_journal_year 1996
_chemical_formula_moiety 'C24 H29 N O4'
_chemical_formula_sum 'C24 H29 N O4'
_chemical_formula_weight 395.50
_chemical_melting_point 392.1(10)
_chemical_name_systematic
;
 (3S,5S,1'S)-3-benzyl-5-[1'-(tert-butoxycarbonylamino)-
 -2'-phenylethyl]-4,5-dihydrofuran-2(3H)-one
;
_space_group_IT_number 19
_symmetry_cell_setting orthorhombic
_symmetry_space_group_name_Hall 'P 2ac 2ab'
_symmetry_space_group_name_H-M 'P 21 21 21'
_audit_creation_method SHELXL
_cell_angle_alpha 90.000(7)
_cell_angle_beta 90.000(8)
_cell_angle_gamma 90.000(5)
_cell_formula_units_Z 4
_cell_length_a 9.4429(6)
_cell_length_b 11.3908(8)
_cell_length_c 21.123(2)
_cell_measurement_reflns_used 25
_cell_measurement_temperature 293(2)
_cell_measurement_theta_max 15
_cell_measurement_theta_min 14
_cell_volume 2272.0(3)
_computing_cell_refinement CAD4/PC
_computing_data_collection CAD4/PC
_computing_data_reduction CADRED
_computing_molecular_graphics 'O (Jones & Kjeldgaard, 1993)'
_computing_publication_material 'SHELXL93 (Sheldrick, 1994)'
_computing_structure_refinement 'SHELXL93 (Sheldrick, 1994)'
_computing_structure_solution 'SHELXS86 (Sheldrick, 1990)'
_diffrn_ambient_temperature 293(2)
_diffrn_measurement_device 'Enraf-Nonius CAD4-MACHIII 4-circle-diffractometer'
_diffrn_measurement_method \q/2\q
_diffrn_radiation_monochromator graphite
_diffrn_radiation_source 'fine-focus sealed tube'
_diffrn_radiation_type MoK\a
_diffrn_radiation_wavelength 0.71073
_diffrn_reflns_av_R_equivalents 0.0289
_diffrn_reflns_av_sigmaI/netI 0.0366
_diffrn_reflns_limit_h_max 11
_diffrn_reflns_limit_h_min -11
_diffrn_reflns_limit_k_max 13
_diffrn_reflns_limit_k_min 0
_diffrn_reflns_limit_l_max 25
_diffrn_reflns_limit_l_min 0
_diffrn_reflns_number 4312
_diffrn_reflns_theta_max 24.97
_diffrn_reflns_theta_min 1.93
_diffrn_standards_decay_% 2
_diffrn_standards_interval_time 60
_diffrn_standards_number 3
_exptl_absorpt_coefficient_mu 0.078
_exptl_absorpt_correction_type none
_exptl_crystal_colour colourless
_exptl_crystal_density_diffrn 1.156
_exptl_crystal_density_meas ?
_exptl_crystal_description 'irregular bar'
_exptl_crystal_F_000 848
_exptl_crystal_size_max 0.4
_exptl_crystal_size_mid 0.4
_exptl_crystal_size_min 0.3
_refine_diff_density_max 0.088
_refine_diff_density_min -0.092
_refine_ls_abs_structure_details 'Flack H D (1983), Acta Cryst. A39, 876-881'
_refine_ls_abs_structure_Flack '-0.80(104) inconclusive'
_refine_ls_extinction_coef 0.0234(14)
_refine_ls_extinction_method SHELXL
_refine_ls_goodness_of_fit_all 1.045
_refine_ls_goodness_of_fit_obs 1.105
_refine_ls_hydrogen_treatment refall
_refine_ls_matrix_type full
_refine_ls_number_parameters 379
_refine_ls_number_reflns 3512
_refine_ls_number_restraints 0
_refine_ls_restrained_S_all 1.084
_refine_ls_restrained_S_obs 1.105
_refine_ls_R_factor_all 0.0709
_refine_ls_R_factor_obs 0.0325
_refine_ls_shift/esd_max -0.004
_refine_ls_shift/esd_mean 0.000
_refine_ls_structure_factor_coef Fsqd
_refine_ls_weighting_details 'w=1/[\s^2^(Fo^2^)+(0.0416P)^2^+0.0484P] where P=(Fo^2^+2Fc^2^)/3'
_refine_ls_weighting_scheme calc
_refine_ls_wR_factor_all 0.0876
_refine_ls_wR_factor_obs 0.0744
_reflns_number_observed 2885
_reflns_number_total 4000
_reflns_observed_criterion >2sigma(I)
_cod_data_source_file ka1190.cif
_cod_data_source_block lite
_cod_depositor_comments
;
The following automatic conversions were performed:

'_chemical_melting_point' value '118-120\%' was changed to
'392.1(10)' - it was converted from degrees Celsius(C) to Kelvins(K),
the average value was taken and precision was
estimated.

'_geom_torsion_publ_flag' value 'Yes' changed to 'yes'
according to /home/saulius/struct/CIF-dictionaries/cif_core.dic
dictionary named 'cif_core.dic' version 2.4.1 from 2010-06-29 (8
times).

Automatic conversion script
Id: cif_fix_values 1715 2011-07-08 13:25:40Z adriana 

The following automatic conversions were performed:

'_exptl_crystal_density_meas' value 'none' was changed to '?' - the
value is perceived as not measured.

Automatic conversion script
Id: cif_fix_values 3008 2015-01-20 13:52:24Z robertas 

The following automatic conversions were performed:

'_refine_ls_weighting_scheme' value 'calc
w=1/[\s^2^(Fo^2^)+(0.0416P)^2^+0.0484P] where P=(Fo^2^+2Fc^2^)/3' was
changed to 'calc'. New tag '_refine_ls_weighting_details' was
created. The value of the new tag was set to
'w=1/[\s^2^(Fo^2^)+(0.0416P)^2^+0.0484P] where P=(Fo^2^+2Fc^2^)/3'.

Automatic conversion script
Id: cif_fix_values 3143 2015-03-26 13:38:13Z robertas 
;
_cod_database_code 2005781

loop_
_symmetry_equiv_pos_as_xyz
'x, y, z'
'-x+1/2, -y, z+1/2'
'x+1/2, -y+1/2, -z'
'-x, y+1/2, -z+1/2'

loop_
_atom_site_aniso_label
_atom_site_aniso_U_11
_atom_site_aniso_U_22
_atom_site_aniso_U_33
_atom_site_aniso_U_12
_atom_site_aniso_U_13
_atom_site_aniso_U_23
O1 0.0637(9) 0.0784(10) 0.0384(7) -0.0022(8) -0.0051(6) 0.0035(7)
O2 0.0471(8) 0.1030(11) 0.0536(8) -0.0236(8) -0.0032(7) 0.0163(8)
O3 0.0713(10) 0.1002(12) 0.0613(9) 0.0123(9) -0.0146(8) 0.0232(9)
O4 0.0514(8) 0.0863(10) 0.0613(8) -0.0082(8) -0.0120(7) 0.0198(8)
N1 0.0463(10) 0.0894(13) 0.0389(9) -0.0178(10) -0.0044(8) 0.0023(9)
C1 0.0524(11) 0.0695(14) 0.0482(11) -0.0056(11) -0.0019(10) 0.0116(11)
C2 0.0534(12) 0.0577(13) 0.0473(11) -0.0059(11) -0.0024(9) 0.0034(9)
C3 0.0549(12) 0.0739(15) 0.0422(11) 0.0124(13) -0.0083(10) -0.0054(10)
C4 0.0433(11) 0.0718(14) 0.0410(10) -0.0034(11) -0.0019(9) -0.0046(10)
C5 0.0424(11) 0.0690(14) 0.0404(10) -0.0084(10) 0.0004(9) -0.0046(10)
C6 0.0552(13) 0.069(2) 0.0461(12) -0.0095(12) 0.0058(10) -0.0094(10)
C7 0.0490(11) 0.0519(11) 0.0431(10) -0.0007(10) 0.0074(9) -0.0097(9)
C8 0.0608(14) 0.0666(14) 0.0681(14) 0.0018(12) 0.0037(12) 0.0030(11)
C9 0.081(2) 0.080(2) 0.085(2) -0.022(2) 0.0225(15) 0.0014(15)
C10 0.051(2) 0.125(2) 0.089(2) -0.016(2) 0.0191(15) -0.033(2)
C11 0.057(2) 0.115(2) 0.072(2) 0.019(2) 0.0054(13) -0.013(2)
C12 0.0615(15) 0.0708(15) 0.0565(13) 0.0116(12) 0.0045(10) 0.0010(12)
C13 0.0409(11) 0.0600(12) 0.0467(10) -0.0024(9) 0.0003(9) -0.0009(10)
C14 0.0502(12) 0.0636(13) 0.0561(12) -0.0046(10) 0.0044(10) 0.0114(10)
C15 0.087(2) 0.072(2) 0.166(4) 0.003(2) 0.013(2) 0.024(2)
C16 0.061(2) 0.138(3) 0.086(2) -0.042(2) 0.0022(14) 0.019(2)
C17 0.078(2) 0.107(2) 0.067(2) -0.009(2) 0.0139(14) 0.009(2)
C18 0.0561(14) 0.081(2) 0.0568(13) 0.0107(14) -0.0029(11) -0.0008(12)
C19 0.0539(12) 0.0638(14) 0.0506(11) 0.0175(10) 0.0074(9) -0.0014(11)
C20 0.100(2) 0.070(2) 0.070(2) -0.007(2) 0.0127(14) 0.0031(14)
C21 0.133(3) 0.085(2) 0.065(2) 0.008(2) 0.015(2) 0.025(2)
C22 0.091(2) 0.099(2) 0.0530(14) 0.015(2) 0.0002(14) 0.004(2)
C23 0.100(2) 0.076(2) 0.065(2) 0.009(2) -0.0038(14) -0.0088(15)
C24 0.093(2) 0.0588(14) 0.0600(14) 0.0071(13) -0.0001(12) 0.0080(13)

loop_
_atom_site_label
_atom_site_occupancy
_atom_site_fract_x
_atom_site_fract_y
_atom_site_fract_z
_atom_site_U_iso_or_equiv
_atom_site_thermal_displace_type
_atom_site_calc_flag
_atom_site_type_symbol
O1 1 0.1622(1) 0.6654(1) 0.28298(6) 0.0602(4) Uani d O
O2 1 -0.0172(1) 0.3265(2) 0.37692(6) 0.0679(4) Uani d O
O3 1 -0.0063(2) 0.8017(2) 0.28586(7) 0.0776(5) Uani d O
O4 1 0.1941(1) 0.3611(1) 0.42438(7) 0.0663(4) Uani d O
N1 1 0.1446(2) 0.4269(2) 0.32599(8) 0.0582(5) Uani d N
H1 1 0.0946(26) 0.4136(23) 0.2971(12) 0.080(9) Uiso d H
C1 1 0.0870(2) 0.7498(2) 0.3126(1) 0.0567(5) Uani d C
C2 1 0.1358(2) 0.7639(2) 0.38002(9) 0.0528(5) Uani d C
H2 1 0.1949(21) 0.8312(19) 0.3801(10) 0.062(6) Uiso d H
C3 1 0.2199(3) 0.6526(2) 0.39157(9) 0.0570(5) Uani d C
H3A 1 0.1575(24) 0.5914(18) 0.4076(10) 0.066(7) Uiso d H
H3B 1 0.2974(24) 0.6634(18) 0.4196(10) 0.066(6) Uiso d H
C4 1 0.2685(2) 0.6164(2) 0.32587(9) 0.0520(5) Uani d C
H4 1 0.3529(22) 0.6549(17) 0.3160(9) 0.054(5) Uiso d H
C5 1 0.2792(2) 0.4851(2) 0.31510(9) 0.0506(5) Uani d C
H5 1 0.3458(21) 0.4615(16) 0.3477(9) 0.052(5) Uiso d H
C6 1 0.3345(2) 0.4537(2) 0.2489(1) 0.0566(5) Uani d C
H6A 1 0.3304(22) 0.3714(21) 0.2471(10) 0.069(7) Uiso d H
H6B 1 0.2685(22) 0.4915(18) 0.2188(10) 0.056(6) Uiso d H
C7 1 0.4851(2) 0.4926(2) 0.23799(8) 0.0480(5) Uani d C
C8 1 0.5175(3) 0.5838(2) 0.1980(1) 0.0652(6) Uani d C
H8 1 0.4417(25) 0.6245(20) 0.1770(11) 0.074(7) Uiso d H
C9 1 0.6569(3) 0.6181(2) 0.1890(1) 0.0821(7) Uani d C
H9 1 0.6751(34) 0.6816(31) 0.1589(15) 0.128(11) Uiso d H
C10 1 0.7630(3) 0.5622(3) 0.2211(2) 0.0883(9) Uani d C
H10 1 0.8600(30) 0.5846(21) 0.2172(12) 0.092(8) Uiso d H
C11 1 0.7327(3) 0.4711(3) 0.2604(1) 0.0811(8) Uani d C
H11 1 0.8051(28) 0.4262(23) 0.2823(12) 0.087(8) Uiso d H
C12 1 0.5946(2) 0.4367(2) 0.2686(1) 0.0630(6) Uani d C
H12 1 0.5756(24) 0.3745(22) 0.2946(11) 0.076(8) Uiso d H
C13 1 0.1147(2) 0.3696(2) 0.37974(9) 0.0492(5) Uani d C
C14 1 -0.0800(2) 0.2615(2) 0.4294(1) 0.0566(5) Uani d C
C15 1 0.0040(4) 0.1517(3) 0.4437(2) 0.109(1) Uani d C
H15A 1 -0.0463(41) 0.1008(34) 0.4748(17) 0.138(13) Uiso d H
H15B 1 0.1049(38) 0.1758(29) 0.4558(14) 0.120(11) Uiso d H
H15C 1 -0.0157(36) 0.1142(27) 0.3980(14) 0.114(11) Uiso d H
C16 1 -0.2263(3) 0.2356(4) 0.4046(2) 0.095(1) Uani d C
H16A 1 -0.2757(47) 0.3146(42) 0.3927(20) 0.183(19) Uiso d H
H16B 1 -0.2701(33) 0.1905(27) 0.4284(14) 0.105(10) Uiso d H
H16C 1 -0.2062(36) 0.1831(33) 0.3673(17) 0.140(14) Uiso d H
C17 1 -0.0886(4) 0.3398(3) 0.4869(1) 0.0837(8) Uani d C
H17A 1 0.0090(38) 0.3679(26) 0.5025(13) 0.113(10) Uiso d H
H17B 1 -0.1454(41) 0.4161(34) 0.4693(17) 0.150(13) Uiso d H
H17C 1 -0.1370(31) 0.2966(27) 0.5143(15) 0.103(10) Uiso d H
C18 1 0.0131(3) 0.7856(3) 0.4246(1) 0.0646(6) Uani d C
H18A 1 -0.0472(23) 0.7259(19) 0.4171(10) 0.057(6) Uiso d H
H18B 1 -0.0316(29) 0.8630(25) 0.4124(12) 0.094(8) Uiso d H
C19 1 0.0555(2) 0.7855(2) 0.4936(1) 0.0561(5) Uani d C
C20 1 0.0329(3) 0.6909(3) 0.5318(1) 0.0798(7) Uani d C
H20 1 -0.0150(33) 0.6306(28) 0.5144(13) 0.105(10) Uiso d H
C21 1 0.0732(4) 0.6935(3) 0.5948(1) 0.094(1) Uani d C
H21 1 0.0625(31) 0.6315(28) 0.6186(15) 0.108(10) Uiso d H
C22 1 0.1354(3) 0.7891(3) 0.6200(1) 0.0811(7) Uani d C
H22 1 0.1659(27) 0.7868(21) 0.6644(14) 0.094(8) Uiso d H
C23 1 0.1581(3) 0.8835(3) 0.5832(1) 0.0802(7) Uani d C
H23 1 0.1952(34) 0.9577(28) 0.5995(15) 0.121(11) Uiso d H
C24 1 0.1196(3) 0.8814(2) 0.5205(1) 0.0707(7) Uani d C
H24 1 0.1316(24) 0.9451(21) 0.4954(11) 0.075(7) Uiso d H

loop_
_atom_type_symbol
_atom_type_description
_atom_type_scat_dispersion_real
_atom_type_scat_dispersion_imag
_atom_type_scat_source
C C 0.0033 0.0016 'International Tables Vol C Tables 4.2.6.8 and 6.1.1.4'
H H 0.0000 0.0000 'International Tables Vol C Tables 4.2.6.8 and 6.1.1.4'
N N 0.0061 0.0033 'International Tables Vol C Tables 4.2.6.8 and 6.1.1.4'
O O 0.0106 0.0060 'International Tables Vol C Tables 4.2.6.8 and 6.1.1.4'

loop_
_geom_angle_atom_site_label_1
_geom_angle_atom_site_label_2
_geom_angle_atom_site_label_3
_geom_angle
C1 O1 C4 110.27(14)
C13 O2 C14 121.97(15)
C13 N1 C5 122.8(2)
C13 N1 H1 115.9(19)
C5 N1 H1 119.4(18)
O3 C1 O1 121.3(2)
O3 C1 C2 128.0(2)
O1 C1 C2 110.7(2)
C1 C2 C18 111.8(2)
C1 C2 C3 102.9(2)
C18 C2 C3 115.9(2)
C1 C2 H2 105.6(12)
C18 C2 H2 108.4(12)
C3 C2 H2 111.6(12)
C2 C3 C4 103.8(2)
C2 C3 H3A 109.8(13)
C4 C3 H3A 107.9(12)
C2 C3 H3B 113.3(13)
C4 C3 H3B 111.8(13)
H3A C3 H3B 110.0(18)
O1 C4 C5 109.2(2)
O1 C4 C3 104.8(2)
C5 C4 C3 115.1(2)
O1 C4 H4 105.6(12)
C5 C4 H4 111.9(12)
C3 C4 H4 109.5(12)
N1 C5 C4 111.6(2)
N1 C5 C6 109.6(2)
C4 C5 C6 112.9(2)
N1 C5 H5 109.1(11)
C4 C5 H5 102.2(11)
C6 C5 H5 111.2(11)
C7 C6 C5 113.0(2)
C7 C6 H6A 109.1(13)
C5 C6 H6A 104.7(13)
C7 C6 H6B 111.6(12)
C5 C6 H6B 105.6(12)
H6A C6 H6B 112.7(18)
C8 C7 C12 118.2(2)
C8 C7 C6 121.8(2)
C12 C7 C6 120.1(2)
C7 C8 C9 120.6(3)
C7 C8 H8 118.9(13)
C9 C8 H8 120.5(13)
C10 C9 C8 119.8(3)
C10 C9 H9 122.5(19)
C8 C9 H9 118.(2)
C11 C10 C9 120.3(3)
C11 C10 H10 117.3(16)
C9 C10 H10 122.4(16)
C10 C11 C12 119.6(3)
C10 C11 H11 123.0(15)
C12 C11 H11 117.4(15)
C11 C12 C7 121.6(3)
C11 C12 H12 118.8(15)
C7 C12 H12 119.6(15)
O4 C13 N1 124.7(2)
O4 C13 O2 125.6(2)
N1 C13 O2 109.7(2)
O2 C14 C16 101.9(2)
O2 C14 C17 109.5(2)
C16 C14 C17 110.3(2)
O2 C14 C15 111.0(2)
C16 C14 C15 112.9(3)
C17 C14 C15 110.9(3)
C14 C15 H15A 111.(2)
C14 C15 H15B 108.4(18)
H15A C15 H15B 116.(3)
C14 C15 H15C 93.4(17)
H15A C15 H15C 106.(3)
H15B C15 H15C 120.(3)
C14 C16 H16A 109.(2)
C14 C16 H16B 112.(2)
H16A C16 H16B 117.(3)
C14 C16 H16C 102.(2)
H16A C16 H16C 114.(3)
H16B C16 H16C 102.(3)
C14 C17 H17A 113.2(16)
C14 C17 H17B 103.0(19)
H17A C17 H17B 108.(3)
C14 C17 H17C 103.0(19)
H17A C17 H17C 115.(3)
H17B C17 H17C 114.(3)
C19 C18 C2 113.4(2)
C19 C18 H18A 109.7(14)
C2 C18 H18A 104.5(14)
C19 C18 H18B 111.0(14)
C2 C18 H18B 107.6(15)
H18A C18 H18B 110.(2)
C20 C19 C24 116.9(2)
C20 C19 C18 122.0(2)
C24 C19 C18 121.1(2)
C19 C20 C21 120.6(3)
C19 C20 H20 116.1(19)
C21 C20 H20 123.1(18)
C22 C21 C20 121.2(3)
C22 C21 H21 118.(2)
C20 C21 H21 120.(2)
C23 C22 C21 119.1(3)
C23 C22 H22 121.8(15)
C21 C22 H22 119.0(15)
C22 C23 C24 120.1(3)
C22 C23 H23 122.9(18)
C24 C23 H23 116.8(18)
C19 C24 C23 122.1(3)
C19 C24 H24 116.8(15)
C23 C24 H24 121.1(15)

loop_
_geom_bond_atom_site_label_1
_geom_bond_atom_site_label_2
_geom_bond_distance
O1 C1 1.349(3)
O1 C4 1.463(2)
O2 C13 1.340(2)
O2 C14 1.459(2)
O3 C1 1.201(2)
O4 C13 1.209(2)
N1 C13 1.340(2)
N1 C5 1.452(3)
N1 H1 0.79(2)
C1 C2 1.506(3)
C2 C18 1.514(3)
C2 C3 1.515(3)
C2 H2 0.95(2)
C3 C4 1.519(3)
C3 H3A 0.97(2)
C3 H3B 0.95(2)
C4 C5 1.516(3)
C4 H4 0.93(2)
C5 C6 1.536(3)
C5 H5 0.97(2)
C6 C7 1.508(3)
C6 H6A 0.94(2)
C6 H6B 0.99(2)
C7 C8 1.373(3)
C7 C12 1.375(3)
C8 C9 1.386(4)
C8 H8 0.96(2)
C9 C10 1.367(4)
C9 H9 0.98(3)
C10 C11 1.361(4)
C10 H10 0.95(3)
C11 C12 1.373(4)
C11 H11 0.97(3)
C12 H12 0.92(2)
C14 C16 1.508(3)
C14 C17 1.508(4)
C14 C15 1.511(4)
C15 H15A 1.00(4)
C15 H15B 1.02(4)
C15 H15C 1.07(3)
C16 H16A 1.04(5)
C16 H16B 0.83(3)
C16 H16C 1.01(4)
C17 H17A 1.03(4)
C17 H17B 1.09(4)
C17 H17C 0.89(3)
C18 C19 1.510(3)
C18 H18A 0.90(2)
C18 H18B 1.01(3)
C19 C20 1.363(3)
C19 C24 1.372(3)
C20 C21 1.384(4)
C20 H20 0.90(3)
C21 C22 1.348(4)
C21 H21 0.87(3)
C22 C23 1.345(4)
C22 H22 0.98(3)
C23 C24 1.373(3)
C23 H23 0.98(3)
C24 H24 0.91(2)

loop_
_geom_torsion_atom_site_label_1
_geom_torsion_atom_site_label_2
_geom_torsion_atom_site_label_3
_geom_torsion_atom_site_label_4
_geom_torsion
_geom_torsion_publ_flag
C4 O1 C1 O3 -179.9(2) ?
C4 O1 C1 C2 -0.9(2) ?
O3 C1 C2 C18 37.7(3) ?
O1 C1 C2 C18 -141.2(2) ?
O3 C1 C2 C3 162.8(2) ?
O1 C1 C2 C3 -16.1(2) ?
C1 C2 C3 C4 25.6(2) ?
C18 C2 C3 C4 148.0(2) ?
C1 O1 C4 C5 141.5(2) ?
C1 O1 C4 C3 17.7(2) ?
C2 C3 C4 O1 -26.7(2) ?
C2 C3 C4 C5 -146.7(2) ?
C13 N1 C5 C4 -100.3(2) ?
C13 N1 C5 C6 133.8(2) ?
O1 C4 C5 N1 -59.2(2) ?
C3 C4 C5 N1 58.3(2) ?
O1 C4 C5 C6 64.8(2) ?
C3 C4 C5 C6 -177.7(2) ?
N1 C5 C6 C7 -169.8(2) ?
C4 C5 C6 C7 65.1(3) yes
C5 C6 C7 C8 -108.9(2) yes
C5 C6 C7 C12 70.9(3) ?
C12 C7 C8 C9 0.0(3) ?
C6 C7 C8 C9 179.8(2) ?
C7 C8 C9 C10 -1.3(4) ?
C8 C9 C10 C11 1.9(4) ?
C9 C10 C11 C12 -1.1(4) ?
C10 C11 C12 C7 -0.2(4) ?
C8 C7 C12 C11 0.8(3) ?
C6 C7 C12 C11 -179.1(2) ?
C5 N1 C13 O4 0.7(3) yes
C5 N1 C13 O2 179.0(2) yes
C14 O2 C13 O4 -0.6(3) ?
C14 O2 C13 N1 -178.9(2) ?
C13 O2 C14 C16 178.5(2) ?
C13 O2 C14 C17 61.8(3) ?
C13 O2 C14 C15 -61.0(3) ?
C1 C2 C18 C19 173.0(2) ?
C3 C2 C18 C19 55.4(3) yes
C2 C18 C19 C20 -101.0(3) yes
C2 C18 C19 C24 78.6(3) ?
C24 C19 C20 C21 0.2(4) ?
C18 C19 C20 C21 179.9(2) ?
C19 C20 C21 C22 0.1(5) ?
C20 C21 C22 C23 0.2(5) ?
C21 C22 C23 C24 -0.7(4) ?
C20 C19 C24 C23 -0.8(4) ?
C18 C19 C24 C23 179.6(2) ?
C22 C23 C24 C19 1.1(4) ?
H1 N1 C13 O4 165(2) yes
H1 N1 C13 O2 -17(2) yes

loop_
_cod_related_entry_id
_cod_related_entry_database
_cod_related_entry_code
1 ChemSpider 8176359
